data_4112661
loop_
_publ_author_name
'Takeshi Motoyama'
'Yuichi Shimazaki'
'Tatsuo Yajima'
'Yasuo Nakabayashi'
'Yoshinori Naruta'
'Osamu Yamauchi'

_publ_contact_author_email ' osamuy@ipcku.kansai-u.ac.jp '
_publ_contact_author_fax ' +81-6-6330-3770 '
_publ_contact_author_name ' Osamu Yamauchi '
_publ_contact_author_phone ' +81-6-6368-0844 '
_publ_section_title
;
 Reactivity of the Indole Ring in Palladium(II) Complexes of 2N1O-Donor
 Ligands: Cyclopalladation and \p-Cation Radical Formation
;
_journal_name_full 'Journal of the American Chemical Society'
_journal_page_first 7378
_journal_page_last 7385
_journal_paper_doi 10.1021/ja031587v
_journal_volume 126
_journal_year 2004
_chemical_formula_moiety '2(C23 H22 Cl N3 O Pd), 3(C2 H3 N) '
_chemical_formula_sum 'C52 H53 Cl2 N9 O2 Pd2'
_chemical_formula_weight 1119.76
_space_group_IT_number 2
_symmetry_cell_setting triclinic
_symmetry_Int_Tables_number 2
_symmetry_space_group_name_Hall '-P 1'
_symmetry_space_group_name_H-M 'P -1'
_cell_angle_alpha 76.069(9)
_cell_angle_beta 69.391(8)
_cell_angle_gamma 86.72(1)
_cell_formula_units_Z 2
_cell_length_a 12.252(2)
_cell_length_b 14.313(2)
_cell_length_c 15.292(2)
_cell_measurement_reflns_used 10238
_cell_measurement_temperature 123.2
_cell_measurement_theta_max 27.5
_cell_measurement_theta_min 3.2
_cell_volume 2435.1(6)
_computing_cell_refinement CRYSTALCLEAR
_computing_data_collection CRYSTALCLEAR
_computing_data_reduction 'teXsan Ver. 1.11'
_computing_publication_material 'teXsan Ver. 1.11'
_computing_structure_refinement 'teXsan Ver. 1.10'
_computing_structure_solution SIR88
_diffrn_detector_area_resol_mean 14.62
_diffrn_measured_fraction_theta_full 0.9954
_diffrn_measured_fraction_theta_max 0.9754
_diffrn_measurement_device_type 'Rigaku/MSC Mercury CCD'
_diffrn_measurement_method \w
_diffrn_radiation_type 'Mo K\a'
_diffrn_radiation_wavelength 0.7107
_diffrn_reflns_av_R_equivalents 0.036
_diffrn_reflns_limit_h_max 15
_diffrn_reflns_limit_h_min -15
_diffrn_reflns_limit_k_max 15
_diffrn_reflns_limit_k_min -18
_diffrn_reflns_limit_l_max 19
_diffrn_reflns_limit_l_min -15
_diffrn_reflns_number 21652
_diffrn_reflns_theta_full 27.48
_diffrn_reflns_theta_max 27.48
_exptl_absorpt_coefficient_mu 0.900
_exptl_absorpt_correction_T_max 0.914
_exptl_absorpt_correction_T_min 0.914
_exptl_absorpt_correction_type none
_exptl_absorpt_process_details psi-scan
_exptl_crystal_colour Yellow
_exptl_crystal_density_diffrn 1.527
_exptl_crystal_description Prism
_exptl_crystal_F_000 1140.0
_exptl_crystal_size_max 0.260
_exptl_crystal_size_mid 0.120
_exptl_crystal_size_min 0.100
_refine_diff_density_max 1.74
_refine_diff_density_min -0.97
_refine_ls_extinction_method none
_refine_ls_goodness_of_fit_ref 1.253
_refine_ls_hydrogen_treatment noref
_refine_ls_number_parameters 604
_refine_ls_number_reflns 10870
_refine_ls_R_factor_gt 0.0470
_refine_ls_shift/su_max 0.0008
_refine_ls_structure_factor_coef Fsqd
_refine_ls_weighting_details 'w = 1/[\s^2^(Fo^2^) + (0.05000(Max(Fo^2^,0) + 2Fc^2^)/3)^2^]'
_refine_ls_weighting_scheme calc
_refine_ls_wR_factor_ref 0.1142
_reflns_number_gt 9117
_reflns_number_total 10870
_reflns_threshold_expression F^2^>2.0\s(F^2^)
_cod_data_source_file ja031587vsi20040405_085248_1.cif
_cod_data_source_block '[Pd(piepp)Cl](4)'
_cod_original_cell_volume 2435.0(6)
_cod_original_sg_symbol_H-M 'P -1 '
_cod_original_formula_sum 'C52 H53 Cl2 N9 O2 Pd2 '
_cod_database_code 4112661

loop_
_symmetry_equiv_pos_as_xyz
x,y,z
-x,-y,-z

loop_
_atom_site_label
_atom_site_type_symbol
_atom_site_fract_x
_atom_site_fract_y
_atom_site_fract_z
_atom_site_U_iso_or_equiv
_atom_site_adp_type
_atom_site_occupancy
_atom_site_calc_flag
Pd(1) Pd 0.15057(2) 0.44012(2) 0.41536(2) 0.01461(7) Uani 1.00 d
Pd(2) Pd 0.21104(2) 0.09513(2) 0.96810(2) 0.01418(7) Uani 1.00 d
Cl(1) Cl 0.24798(8) 0.56783(7) 0.29033(6) 0.0216(2) Uani 1.00 d
Cl(2) Cl 0.36145(9) -0.00857(7) 0.92455(7) 0.0271(2) Uani 1.00 d
O(1) O 0.6117(3) 0.2228(2) 0.5121(2) 0.0309(8) Uani 1.00 d
O(2) O 0.5454(2) 0.4654(2) 0.8852(2) 0.0298(8) Uani 1.00 d
N(1) N 0.2279(3) 0.4691(2) 0.5094(2) 0.0188(8) Uani 1.00 d
N(2) N 0.0729(3) 0.3273(2) 0.5324(2) 0.0168(7) Uani 1.00 d
N(3) N 0.0684(3) 0.4568(2) 0.2497(2) 0.0177(7) Uani 1.00 d
N(4) N 0.2593(3) 0.1244(2) 1.0788(2) 0.0164(7) Uani 1.00 d
N(5) N 0.0814(3) 0.1909(2) 1.0118(2) 0.0157(7) Uani 1.00 d
N(6) N 0.2039(3) 0.0224(2) 0.8023(2) 0.0174(7) Uani 1.00 d
N(7) N 0.8025(3) 0.3700(3) 0.9294(3) 0.0294(10) Uani 1.00 d
N(8) N 0.6457(4) 0.1634(4) 0.6898(3) 0.052(1) Uani 1.00 d
N(9) N 0.5744(4) 0.0881(4) 0.3051(3) 0.054(2) Uani 1.00 d
C(1) C 0.3205(4) 0.5280(3) 0.4878(3) 0.0233(10) Uani 1.00 d
C(2) C 0.3625(4) 0.5403(3) 0.5573(3) 0.028(1) Uani 1.00 d
C(3) C 0.3057(4) 0.4919(3) 0.6523(3) 0.027(1) Uani 1.00 d
C(4) C 0.2117(4) 0.4315(3) 0.6742(3) 0.0228(10) Uani 1.00 d
C(5) C 0.1755(3) 0.4204(3) 0.6006(3) 0.0198(9) Uani 1.00 d
C(6) C 0.0713(3) 0.3597(3) 0.6194(2) 0.0198(9) Uani 1.00 d
C(7) C -0.0505(3) 0.3022(3) 0.5484(2) 0.0195(9) Uani 1.00 d
C(8) C -0.0686(3) 0.2661(3) 0.4696(3) 0.0195(9) Uani 1.00 d
C(9) C -0.0265(3) 0.3362(3) 0.3735(2) 0.0165(8) Uani 1.00 d
C(10) C 0.0600(3) 0.4063(3) 0.3420(2) 0.0169(8) Uani 1.00 d
C(11) C -0.0149(3) 0.4215(2) 0.2227(2) 0.0157(8) Uani 1.00 d
C(12) C -0.0438(3) 0.4527(3) 0.1405(3) 0.0197(9) Uani 1.00 d
C(13) C -0.1356(3) 0.4046(3) 0.1350(3) 0.0223(10) Uani 1.00 d
C(14) C -0.1968(3) 0.3271(3) 0.2102(3) 0.0240(10) Uani 1.00 d
C(15) C -0.1682(3) 0.2967(3) 0.2920(3) 0.0195(9) Uani 1.00 d
C(16) C -0.0751(3) 0.3447(2) 0.2988(3) 0.0167(8) Uani 1.00 d
C(17) C 0.1434(3) 0.2379(3) 0.5240(3) 0.0185(9) Uani 1.00 d
C(18) C 0.2667(3) 0.2422(2) 0.5229(3) 0.0193(9) Uani 1.00 d
C(19) C 0.2912(3) 0.2075(3) 0.6070(3) 0.0212(9) Uani 1.00 d
C(20) C 0.4055(4) 0.2016(3) 0.6054(3) 0.0244(10) Uani 1.00 d
C(21) C 0.4970(3) 0.2296(3) 0.5195(3) 0.0223(9) Uani 1.00 d
C(22) C 0.4746(3) 0.2673(3) 0.4345(3) 0.0231(9) Uani 1.00 d
C(23) C 0.3599(3) 0.2733(3) 0.4374(3) 0.0217(9) Uani 1.00 d
C(24) C 0.3565(3) 0.0996(3) 1.0987(3) 0.0195(9) Uani 1.00 d
C(25) C 0.3790(4) 0.1256(3) 1.1718(3) 0.025(1) Uani 1.00 d
C(26) C 0.2993(4) 0.1815(3) 1.2254(3) 0.026(1) Uani 1.00 d
C(27) C 0.1987(3) 0.2078(3) 1.2053(3) 0.0220(9) Uani 1.00 d
C(28) C 0.1809(3) 0.1774(2) 1.1315(2) 0.0173(8) Uani 1.00 d
C(29) C 0.0685(3) 0.1936(3) 1.1119(3) 0.0184(9) Uani 1.00 d
C(30) C -0.0368(3) 0.1605(3) 1.0161(3) 0.0177(8) Uani 1.00 d
C(31) C -0.0484(3) 0.1600(3) 0.9211(3) 0.0198(9) Uani 1.00 d
C(32) C 0.0429(3) 0.1034(2) 0.8619(2) 0.0174(8) Uani 1.00 d
C(33) C 0.1482(3) 0.0749(2) 0.8708(2) 0.0161(8) Uani 1.00 d
C(34) C 0.1333(3) 0.0152(3) 0.7512(3) 0.0190(9) Uani 1.00 d
C(35) C 0.1501(4) -0.0318(3) 0.6768(3) 0.0235(10) Uani 1.00 d
C(36) C 0.0607(4) -0.0292(3) 0.6410(3) 0.027(1) Uani 1.00 d
C(37) C -0.0422(4) 0.0190(3) 0.6757(3) 0.027(1) Uani 1.00 d
C(38) C -0.0584(3) 0.0661(3) 0.7484(3) 0.0226(9) Uani 1.00 d
C(39) C 0.0307(3) 0.0651(2) 0.7870(2) 0.0186(9) Uani 1.00 d
C(40) C 0.1129(3) 0.2894(2) 0.9461(3) 0.0178(9) Uani 1.00 d
C(41) C 0.2294(3) 0.3310(2) 0.9326(2) 0.0158(8) Uani 1.00 d
C(42) C 0.2413(3) 0.3837(3) 0.9949(3) 0.0209(9) Uani 1.00 d
C(43) C 0.3484(3) 0.4260(3) 0.9790(3) 0.0218(9) Uani 1.00 d
C(44) C 0.4448(3) 0.4188(3) 0.8983(3) 0.0212(9) Uani 1.00 d
C(45) C 0.4343(3) 0.3660(3) 0.8359(3) 0.0203(9) Uani 1.00 d
C(46) C 0.3277(3) 0.3225(3) 0.8538(2) 0.0188(9) Uani 1.00 d
C(47) C 0.6065(5) 0.3010(4) 1.0621(4) 0.051(2) Uani 1.00 d
C(48) C 0.7172(4) 0.3398(3) 0.9875(3) 0.029(1) Uani 1.00 d
C(49) C 0.6280(5) 0.1786(4) 0.8587(4) 0.045(1) Uani 1.00 d
C(50) C 0.6383(4) 0.1695(3) 0.7642(4) 0.038(1) Uani 1.00 d
C(51) C 0.3799(6) 0.0221(4) 0.4416(4) 0.053(2) Uani 1.00 d
C(52) C 0.4899(5) 0.0587(4) 0.3649(3) 0.040(1) Uani 1.00 d
H(1) H 0.6122 0.1972 0.5789 0.0209 Uiso 1.00 calc
H(2) H 0.3584 0.5619 0.4231 0.0280 Uiso 1.00 calc
H(3) H 0.4283 0.5812 0.5411 0.0326 Uiso 1.00 calc
H(4) H 0.3316 0.5007 0.7012 0.0326 Uiso 1.00 calc
H(5) H 0.1726 0.3984 0.7384 0.0273 Uiso 1.00 calc
H(6) H 0.0036 0.3961 0.6393 0.0231 Uiso 1.00 calc
H(7) H 0.0684 0.3044 0.6690 0.0231 Uiso 1.00 calc
H(8) H -0.0783 0.2532 0.6060 0.0232 Uiso 1.00 calc
H(9) H -0.0951 0.3579 0.5554 0.0232 Uiso 1.00 calc
H(10) H -0.0275 0.2081 0.4643 0.0234 Uiso 1.00 calc
H(11) H -0.1495 0.2533 0.4866 0.0234 Uiso 1.00 calc
H(12) H 0.1238 0.5077 0.2107 0.0213 Uiso 1.00 calc
H(13) H -0.0027 0.5050 0.0899 0.0240 Uiso 1.00 calc
H(14) H -0.1577 0.4238 0.0799 0.0266 Uiso 1.00 calc
H(15) H -0.2590 0.2957 0.2043 0.0286 Uiso 1.00 calc
H(16) H -0.2102 0.2450 0.3420 0.0236 Uiso 1.00 calc
H(17) H 0.1025 0.1875 0.5769 0.0220 Uiso 1.00 calc
H(18) H 0.1473 0.2225 0.4658 0.0220 Uiso 1.00 calc
H(19) H 0.2289 0.1879 0.6670 0.0261 Uiso 1.00 calc
H(20) H 0.4208 0.1782 0.6639 0.0293 Uiso 1.00 calc
H(21) H 0.5371 0.2885 0.3759 0.0279 Uiso 1.00 calc
H(22) H 0.3454 0.3000 0.3793 0.0258 Uiso 1.00 calc
H(23) H 0.6001 0.4702 0.8307 0.0209 Uiso 1.00 calc
H(24) H 0.4125 0.0626 1.0604 0.0238 Uiso 1.00 calc
H(25) H 0.4489 0.1052 1.1855 0.0300 Uiso 1.00 calc
H(26) H 0.3132 0.2014 1.2763 0.0314 Uiso 1.00 calc
H(27) H 0.1425 0.2460 1.2413 0.0268 Uiso 1.00 calc
H(28) H 0.0399 0.2545 1.1226 0.0220 Uiso 1.00 calc
H(29) H 0.0129 0.1444 1.1555 0.0220 Uiso 1.00 calc
H(30) H -0.0554 0.0970 1.0559 0.0220 Uiso 1.00 calc
H(31) H -0.0932 0.2033 1.0451 0.0220 Uiso 1.00 calc
H(32) H -0.1234 0.1332 0.9333 0.0241 Uiso 1.00 calc
H(33) H -0.0431 0.2249 0.8848 0.0241 Uiso 1.00 calc
H(34) H 0.2798 -0.0042 0.7920 0.0211 Uiso 1.00 calc
H(35) H 0.2213 -0.0643 0.6526 0.0289 Uiso 1.00 calc
H(36) H 0.0695 -0.0615 0.5909 0.0331 Uiso 1.00 calc
H(37) H -0.1019 0.0198 0.6481 0.0321 Uiso 1.00 calc
H(38) H -0.1293 0.0991 0.7722 0.0276 Uiso 1.00 calc
H(39) H 0.1129 0.2860 0.8842 0.0221 Uiso 1.00 calc
H(40) H 0.0541 0.3323 0.9707 0.0221 Uiso 1.00 calc
H(41) H 0.1749 0.3908 1.0496 0.0253 Uiso 1.00 calc
H(42) H 0.3559 0.4608 1.0233 0.0268 Uiso 1.00 calc
H(43) H 0.5006 0.3597 0.7811 0.0247 Uiso 1.00 calc
H(44) H 0.3218 0.2851 0.8113 0.0232 Uiso 1.00 calc
H(45) H 0.5519 0.3512 1.0715 0.0631 Uiso 1.00 calc
H(46) H 0.5752 0.2524 1.0443 0.0631 Uiso 1.00 calc
H(47) H 0.6184 0.2738 1.1217 0.0631 Uiso 1.00 calc
H(48) H 0.6676 0.2354 0.8544 0.0536 Uiso 1.00 calc
H(49) H 0.5474 0.1813 0.8967 0.0536 Uiso 1.00 calc
H(50) H 0.6604 0.1241 0.8897 0.0536 Uiso 1.00 calc
H(51) H 0.3487 0.0676 0.4797 0.0627 Uiso 1.00 calc
H(52) H 0.3230 0.0107 0.4143 0.0627 Uiso 1.00 calc
H(53) H 0.3900 -0.0372 0.4819 0.0627 Uiso 1.00 calc

loop_
_atom_site_aniso_label
_atom_site_aniso_U_11
_atom_site_aniso_U_22
_atom_site_aniso_U_33
_atom_site_aniso_U_12
_atom_site_aniso_U_13
_atom_site_aniso_U_23
Pd(1) 0.0138(1) 0.0148(1) 0.0141(1) -0.0009(1) -0.0038(1) -0.00270(10)
Pd(2) 0.0113(1) 0.0141(1) 0.0157(1) 0.00262(10) -0.0034(1) -0.00350(10)
Cl(1) 0.0189(4) 0.0234(4) 0.0182(4) -0.0064(3) -0.0025(3) -0.0013(3)
Cl(2) 0.0221(5) 0.0339(5) 0.0316(5) 0.0160(4) -0.0130(4) -0.0176(4)
O(1) 0.018(1) 0.035(2) 0.035(2) 0.001(1) -0.008(1) -0.002(1)
O(2) 0.014(1) 0.044(2) 0.031(1) -0.008(1) 0.001(1) -0.018(1)
N(1) 0.019(2) 0.018(1) 0.021(1) 0.004(1) -0.009(1) -0.004(1)
N(2) 0.017(2) 0.016(1) 0.016(1) -0.000(1) -0.004(1) -0.003(1)
N(3) 0.017(2) 0.020(1) 0.014(1) -0.001(1) -0.004(1) -0.002(1)
N(4) 0.016(2) 0.014(1) 0.018(1) -0.000(1) -0.006(1) -0.002(1)
N(5) 0.015(2) 0.012(1) 0.018(1) 0.001(1) -0.004(1) -0.002(1)
N(6) 0.016(2) 0.016(1) 0.018(1) 0.001(1) -0.003(1) -0.003(1)
N(7) 0.029(2) 0.028(2) 0.031(2) 0.002(2) -0.010(2) -0.008(1)
N(8) 0.043(3) 0.073(3) 0.044(3) -0.004(2) -0.020(2) -0.010(2)
N(9) 0.047(3) 0.080(4) 0.046(3) 0.025(3) -0.018(2) -0.036(3)
C(1) 0.025(2) 0.020(2) 0.025(2) 0.002(2) -0.010(2) -0.006(2)
C(2) 0.031(2) 0.020(2) 0.040(2) 0.003(2) -0.021(2) -0.010(2)
C(3) 0.034(2) 0.024(2) 0.037(2) 0.012(2) -0.025(2) -0.016(2)
C(4) 0.026(2) 0.022(2) 0.024(2) 0.007(2) -0.012(2) -0.008(2)
C(5) 0.019(2) 0.021(2) 0.021(2) 0.010(1) -0.008(1) -0.008(1)
C(6) 0.020(2) 0.024(2) 0.015(2) 0.004(1) -0.006(1) -0.004(1)
C(7) 0.012(2) 0.023(2) 0.017(2) -0.004(1) 0.000(1) 0.000(1)
C(8) 0.017(2) 0.021(2) 0.019(2) -0.003(1) -0.006(1) -0.003(1)
C(9) 0.015(2) 0.018(2) 0.018(2) 0.001(1) -0.007(1) -0.006(1)
C(10) 0.016(2) 0.017(2) 0.018(2) 0.004(1) -0.006(1) -0.006(1)
C(11) 0.014(2) 0.015(2) 0.018(2) 0.003(1) -0.004(1) -0.007(1)
C(12) 0.020(2) 0.019(2) 0.020(2) 0.005(1) -0.007(1) -0.005(1)
C(13) 0.023(2) 0.028(2) 0.020(2) 0.010(2) -0.011(2) -0.011(2)
C(14) 0.016(2) 0.030(2) 0.032(2) 0.005(2) -0.011(2) -0.015(2)
C(15) 0.015(2) 0.020(2) 0.023(2) 0.001(1) -0.004(1) -0.010(1)
C(16) 0.013(2) 0.015(2) 0.023(2) 0.003(1) -0.005(1) -0.008(1)
C(17) 0.017(2) 0.016(2) 0.021(2) 0.000(1) -0.005(1) -0.006(1)
C(18) 0.017(2) 0.014(2) 0.025(2) 0.001(1) -0.004(1) -0.006(1)
C(19) 0.020(2) 0.016(2) 0.023(2) 0.002(1) -0.005(1) -0.001(1)
C(20) 0.023(2) 0.019(2) 0.030(2) -0.001(2) -0.010(2) -0.001(2)
C(21) 0.019(2) 0.021(2) 0.030(2) 0.004(1) -0.010(2) -0.008(2)
C(22) 0.020(2) 0.021(2) 0.024(2) -0.000(2) -0.001(2) -0.008(2)
C(23) 0.021(2) 0.021(2) 0.023(2) 0.000(2) -0.007(2) -0.008(1)
C(24) 0.014(2) 0.022(2) 0.022(2) 0.003(1) -0.005(1) -0.007(1)
C(25) 0.020(2) 0.030(2) 0.027(2) 0.004(2) -0.011(2) -0.004(2)
C(26) 0.030(2) 0.026(2) 0.027(2) 0.001(2) -0.012(2) -0.009(2)
C(27) 0.021(2) 0.020(2) 0.023(2) 0.004(2) -0.005(2) -0.007(1)
C(28) 0.018(2) 0.013(2) 0.016(2) -0.000(1) -0.001(1) -0.001(1)
C(29) 0.016(2) 0.018(2) 0.018(2) 0.003(1) -0.002(1) -0.005(1)
C(30) 0.010(2) 0.017(2) 0.024(2) 0.002(1) -0.002(1) -0.007(1)
C(31) 0.015(2) 0.019(2) 0.025(2) 0.001(1) -0.008(1) -0.004(1)
C(32) 0.017(2) 0.016(2) 0.017(2) -0.002(1) -0.005(1) -0.001(1)
C(33) 0.017(2) 0.012(2) 0.018(2) 0.002(1) -0.004(1) -0.004(1)
C(34) 0.021(2) 0.014(2) 0.019(2) -0.002(1) -0.004(1) -0.001(1)
C(35) 0.028(2) 0.019(2) 0.021(2) -0.003(2) -0.006(2) -0.005(1)
C(36) 0.038(3) 0.023(2) 0.022(2) -0.007(2) -0.009(2) -0.008(2)
C(37) 0.032(2) 0.026(2) 0.026(2) -0.011(2) -0.015(2) 0.000(2)
C(38) 0.020(2) 0.019(2) 0.027(2) -0.004(1) -0.009(2) -0.001(1)
C(39) 0.021(2) 0.014(2) 0.019(2) -0.002(1) -0.006(1) 0.001(1)
C(40) 0.016(2) 0.013(2) 0.022(2) 0.003(1) -0.007(1) 0.001(1)
C(41) 0.017(2) 0.009(1) 0.019(2) 0.002(1) -0.006(1) -0.000(1)
C(42) 0.020(2) 0.016(2) 0.022(2) 0.003(1) -0.004(2) -0.003(1)
C(43) 0.019(2) 0.020(2) 0.026(2) 0.001(1) -0.005(2) -0.008(1)
C(44) 0.013(2) 0.024(2) 0.028(2) 0.001(1) -0.009(2) -0.005(2)
C(45) 0.014(2) 0.024(2) 0.019(2) 0.000(1) -0.002(1) -0.003(1)
C(46) 0.022(2) 0.016(2) 0.017(2) 0.002(1) -0.008(1) -0.001(1)
C(47) 0.041(3) 0.058(3) 0.046(3) -0.013(3) -0.016(2) 0.006(2)
C(48) 0.036(3) 0.027(2) 0.030(2) 0.004(2) -0.020(2) -0.006(2)
C(49) 0.049(3) 0.049(3) 0.035(2) 0.016(2) -0.016(2) -0.010(2)
C(50) 0.029(3) 0.040(3) 0.044(3) 0.005(2) -0.017(2) -0.003(2)
C(51) 0.071(4) 0.031(3) 0.049(3) 0.009(3) -0.015(3) -0.007(2)
C(52) 0.048(3) 0.044(3) 0.034(2) 0.026(2) -0.018(2) -0.022(2)

loop_
_atom_type_symbol
_atom_type_description
_atom_type_scat_dispersion_real
_atom_type_scat_dispersion_imag
_atom_type_scat_source
C C 0.003 0.002
;International Tables for Crystallography
(1992, Vol. C, Tables 4.2.6.8 and 6.1.1.1)
;
H H 0.000 0.000
;International Tables for Crystallography
(1992, Vol. C, Table 6.1.1.2)
;
Cl Cl 0.148 0.159
;International Tables for Crystallography
(1992, Vol. C, Tables 4.2.6.8 and 6.1.1.1)
;
N N 0.006 0.003
;International Tables for Crystallography
(1992, Vol. C, Tables 4.2.6.8 and 6.1.1.1)
;
O O 0.011 0.006
;International Tables for Crystallography
(1992, Vol. C, Tables 4.2.6.8 and 6.1.1.1)
;
Pd Pd -0.999 1.007
;International Tables for Crystallography
(1992, Vol. C, Tables 4.2.6.8 and 6.1.1.1)
;

loop_
_geom_angle_atom_site_label_1
_geom_angle_atom_site_label_2
_geom_angle_atom_site_label_3
_geom_angle
_geom_angle_publ_flag
Cl(1) Pd(1) N(1) 93.82(9) yes
Cl(1) Pd(1) N(2) 175.41(8) yes
Cl(1) Pd(1) C(10) 92.6(1) yes
N(1) Pd(1) N(2) 81.7(1) yes
N(1) Pd(1) C(10) 172.5(1) yes
N(2) Pd(1) C(10) 91.9(1) yes
Cl(2) Pd(2) N(4) 94.44(9) yes
Cl(2) Pd(2) N(5) 176.56(8) yes
Cl(2) Pd(2) C(33) 92.1(1) yes
N(4) Pd(2) N(5) 82.2(1) yes
N(4) Pd(2) C(33) 173.3(1) yes
N(5) Pd(2) C(33) 91.3(1) yes
Pd(1) N(1) C(1) 128.0(2) yes
Pd(1) N(1) C(5) 112.9(2) yes
C(1) N(1) C(5) 119.1(3) yes
Pd(1) N(2) C(6) 105.8(2) yes
Pd(1) N(2) C(7) 115.4(2) yes
Pd(1) N(2) C(17) 110.4(2) yes
C(6) N(2) C(7) 106.8(3) yes
C(6) N(2) C(17) 110.0(3) yes
C(7) N(2) C(17) 108.2(3) yes
C(10) N(3) C(11) 110.0(3) yes
Pd(2) N(4) C(24) 128.1(2) yes
Pd(2) N(4) C(28) 112.8(2) yes
C(24) N(4) C(28) 119.0(3) yes
Pd(2) N(5) C(29) 107.5(2) yes
Pd(2) N(5) C(30) 113.5(2) yes
Pd(2) N(5) C(40) 110.7(2) yes
C(29) N(5) C(30) 106.2(3) yes
C(29) N(5) C(40) 110.5(3) yes
C(30) N(5) C(40) 108.4(3) yes
C(33) N(6) C(34) 109.4(3) yes
N(1) C(1) C(2) 121.9(4) yes
C(1) C(2) C(3) 118.7(4) yes
C(2) C(3) C(4) 119.4(3) yes
C(3) C(4) C(5) 119.0(4) yes
N(1) C(5) C(4) 121.8(4) yes
N(1) C(5) C(6) 116.0(3) yes
C(4) C(5) C(6) 122.1(3) yes
N(2) C(6) C(5) 113.0(3) yes
N(2) C(7) C(8) 115.6(3) yes
C(7) C(8) C(9) 113.4(3) yes
C(8) C(9) C(10) 127.1(3) yes
C(8) C(9) C(16) 125.1(3) yes
C(10) C(9) C(16) 107.7(3) yes
Pd(1) C(10) N(3) 124.2(3) yes
Pd(1) C(10) C(9) 127.6(3) yes
N(3) C(10) C(9) 108.1(3) yes
N(3) C(11) C(12) 130.5(3) yes
N(3) C(11) C(16) 107.0(3) yes
C(12) C(11) C(16) 122.5(3) yes
C(11) C(12) C(13) 117.4(3) yes
C(12) C(13) C(14) 121.1(3) yes
C(13) C(14) C(15) 121.3(3) yes
C(14) C(15) C(16) 118.4(3) yes
C(9) C(16) C(11) 107.3(3) yes
C(9) C(16) C(15) 133.3(3) yes
C(11) C(16) C(15) 119.3(3) yes
N(2) C(17) C(18) 117.5(3) yes
C(17) C(18) C(19) 120.4(3) yes
C(17) C(18) C(23) 121.4(3) yes
C(19) C(18) C(23) 118.0(4) yes
C(18) C(19) C(20) 121.1(4) yes
C(19) C(20) C(21) 120.1(4) yes
O(1) C(21) C(20) 123.2(4) yes
O(1) C(21) C(22) 116.8(3) yes
C(20) C(21) C(22) 119.9(4) yes
C(21) C(22) C(23) 119.3(3) yes
C(18) C(23) C(22) 121.5(4) yes
N(4) C(24) C(25) 122.4(3) yes
C(24) C(25) C(26) 118.8(4) yes
C(25) C(26) C(27) 119.2(3) yes
C(26) C(27) C(28) 118.7(3) yes
N(4) C(28) C(27) 121.9(3) yes
N(4) C(28) C(29) 115.9(3) yes
C(27) C(28) C(29) 122.0(3) yes
N(5) C(29) C(28) 113.1(3) yes
N(5) C(30) C(31) 116.2(3) yes
C(30) C(31) C(32) 114.1(3) yes
C(31) C(32) C(33) 127.9(3) yes
C(31) C(32) C(39) 124.5(3) yes
C(33) C(32) C(39) 107.5(3) yes
Pd(2) C(33) N(6) 123.9(3) yes
Pd(2) C(33) C(32) 127.4(3) yes
N(6) C(33) C(32) 108.5(3) yes
N(6) C(34) C(35) 130.5(4) yes
N(6) C(34) C(39) 107.7(3) yes
C(35) C(34) C(39) 121.8(4) yes
C(34) C(35) C(36) 117.3(4) yes
C(35) C(36) C(37) 122.0(3) yes
C(36) C(37) C(38) 120.7(4) yes
C(37) C(38) C(39) 119.1(4) yes
C(32) C(39) C(34) 106.9(3) yes
C(32) C(39) C(38) 134.1(4) yes
C(34) C(39) C(38) 119.0(3) yes
N(5) C(40) C(41) 115.6(3) yes
C(40) C(41) C(42) 121.3(3) yes
C(40) C(41) C(46) 120.5(3) yes
C(42) C(41) C(46) 118.0(3) yes
C(41) C(42) C(43) 120.9(3) yes
C(42) C(43) C(44) 120.0(3) yes
O(2) C(44) C(43) 116.8(3) yes
O(2) C(44) C(45) 123.5(3) yes
C(43) C(44) C(45) 119.6(3) yes
C(44) C(45) C(46) 119.6(3) yes
C(41) C(46) C(45) 121.7(3) yes
N(7) C(48) C(47) 179.5(5) yes
N(8) C(50) C(49) 179.1(6) yes
N(9) C(52) C(51) 179.1(6) yes

loop_
_geom_bond_atom_site_label_1
_geom_bond_atom_site_label_2
_geom_bond_distance
_geom_bond_publ_flag
Pd(1) Cl(1) 2.3198(9) no
Pd(1) N(1) 2.103(3) yes
Pd(1) N(2) 2.074(3) yes
Pd(1) C(10) 1.980(3) yes
Pd(2) Cl(2) 2.3111(9) yes
Pd(2) N(4) 2.113(3) yes
Pd(2) N(5) 2.072(3) yes
Pd(2) C(33) 1.983(3) yes
O(1) C(21) 1.369(5) yes
O(2) C(44) 1.364(4) yes
N(1) C(1) 1.349(5) yes
N(1) C(5) 1.341(5) yes
N(2) C(6) 1.504(4) yes
N(2) C(7) 1.495(5) yes
N(2) C(17) 1.508(4) yes
N(3) C(10) 1.393(4) yes
N(3) C(11) 1.388(4) yes
N(4) C(24) 1.338(5) yes
N(4) C(28) 1.347(4) yes
N(5) C(29) 1.492(4) yes
N(5) C(30) 1.511(4) yes
N(5) C(40) 1.501(4) yes
N(6) C(33) 1.394(4) yes
N(6) C(34) 1.375(5) yes
N(7) C(48) 1.132(6) yes
N(8) C(50) 1.134(6) yes
N(9) C(52) 1.133(7) yes
C(1) C(2) 1.382(5) yes
C(2) C(3) 1.390(6) yes
C(3) C(4) 1.375(6) yes
C(4) C(5) 1.390(5) yes
C(5) C(6) 1.489(5) yes
C(7) C(8) 1.506(5) yes
C(8) C(9) 1.499(5) yes
C(9) C(10) 1.375(5) yes
C(9) C(16) 1.442(5) yes
C(11) C(12) 1.389(5) yes
C(11) C(16) 1.407(5) yes
C(12) C(13) 1.388(5) yes
C(13) C(14) 1.411(6) yes
C(14) C(15) 1.381(5) yes
C(15) C(16) 1.410(5) yes
C(17) C(18) 1.509(5) yes
C(18) C(19) 1.393(5) yes
C(18) C(23) 1.392(5) yes
C(19) C(20) 1.390(6) yes
C(20) C(21) 1.380(5) yes
C(21) C(22) 1.396(5) yes
C(22) C(23) 1.389(5) yes
C(24) C(25) 1.376(5) yes
C(25) C(26) 1.390(6) yes
C(26) C(27) 1.383(6) yes
C(27) C(28) 1.389(5) yes
C(28) C(29) 1.504(5) yes
C(30) C(31) 1.509(5) yes
C(31) C(32) 1.504(5) yes
C(32) C(33) 1.374(5) yes
C(32) C(39) 1.438(5) yes
C(34) C(35) 1.406(5) yes
C(34) C(39) 1.412(5) yes
C(35) C(36) 1.382(6) yes
C(36) C(37) 1.397(6) yes
C(37) C(38) 1.386(5) yes
C(38) C(39) 1.410(5) yes
C(40) C(41) 1.506(5) yes
C(41) C(42) 1.399(5) yes
C(41) C(46) 1.396(5) yes
C(42) C(43) 1.394(5) yes
C(43) C(44) 1.396(5) yes
C(44) C(45) 1.394(5) yes
C(45) C(46) 1.388(5) yes
C(47) C(48) 1.463(7) yes
C(49) C(50) 1.442(7) yes
C(51) C(52) 1.462(8) yes
